data_1553400
loop_
_publ_author_name
'Arunrattiyakorn, Panarat'
'Kuno, Mayuso'
'Aree, Thammarat'
'Laphookhieo, Surat'
'Sriyatep, Teerayut'
'Kanzaki, Hiroshi'
'Garcia Chavez, Miguel Angel'
'Wang, Yan Alexander'
'Andersen, Raymond J.'

_publ_section_title
;
 Biotransformation of \b-Mangostin by an Endophytic Fungus of Garcinia
 mangostana to Furnish Xanthenes with an Unprecedented Heterocyclic
 Skeleton.
;
_journal_issue 10
_journal_name_full 'Journal of natural products'
_journal_page_first 2244
_journal_page_last 2250
_journal_paper_doi 10.1021/acs.jnatprod.8b00519
_journal_volume 81
_journal_year 2018
_chemical_absolute_configuration ad
_chemical_formula_moiety 'C25 H28 O9'
_chemical_formula_sum 'C25 H28 O9'
_chemical_formula_weight 472.47
_chemical_name_common '(-) Mangostafeejin A'
_space_group_crystal_system trigonal
_space_group_IT_number 152
_space_group_name_Hall 'P 31 2"'
_space_group_name_H-M_alt 'P 31 2 1'
_atom_sites_solution_hydrogens geom
_audit_creation_method SHELXL-2014/7
_cell_angle_alpha 90
_cell_angle_beta 90
_cell_angle_gamma 120
_cell_formula_units_Z 6
_cell_length_a 11.6878(3)
_cell_length_b 11.6878(3)
_cell_length_c 29.8747(8)
_cell_measurement_reflns_used 5880
_cell_measurement_temperature 296(2)
_cell_measurement_theta_max 60.39
_cell_measurement_theta_min 4.37
_cell_volume 3534.27(16)
_computing_structure_refinement 'SHELXL-2014/7 (Sheldrick, 2014)'
_diffrn_ambient_temperature 296(2)
_diffrn_measured_fraction_theta_full 0.997
_diffrn_measured_fraction_theta_max 0.996
_diffrn_measurement_device_type PROSPECTOR
_diffrn_radiation_type CuK\a
_diffrn_radiation_wavelength 1.54178
_diffrn_reflns_av_R_equivalents 0.0272
_diffrn_reflns_av_unetI/netI 0.0261
_diffrn_reflns_Laue_measured_fraction_full 0.997
_diffrn_reflns_Laue_measured_fraction_max 0.996
_diffrn_reflns_limit_h_max 14
_diffrn_reflns_limit_h_min -14
_diffrn_reflns_limit_k_max 9
_diffrn_reflns_limit_k_min -14
_diffrn_reflns_limit_l_max 36
_diffrn_reflns_limit_l_min -36
_diffrn_reflns_number 15181
_diffrn_reflns_point_group_measured_fraction_full 0.979
_diffrn_reflns_point_group_measured_fraction_max 0.977
_diffrn_reflns_theta_full 67.679
_diffrn_reflns_theta_max 68.302
_diffrn_reflns_theta_min 4.368
_diffrn_source 'microfocus I\mS'
_exptl_absorpt_coefficient_mu 0.849
_exptl_absorpt_process_details 'SADABS (Bruker-AXS)'
_exptl_crystal_colour 'light yellow'
_exptl_crystal_density_diffrn 1.332
_exptl_crystal_description block
_exptl_crystal_F_000 1500
_exptl_crystal_size_max 0.600
_exptl_crystal_size_mid 0.320
_exptl_crystal_size_min 0.120
_exptl_transmission_factor_max 0.753
_exptl_transmission_factor_min 0.638
_refine_diff_density_max 0.115
_refine_diff_density_min -0.163
_refine_diff_density_rms 0.031
_refine_ls_abs_structure_details
;
 Flack x determined using 1032 quotients [(I+)-(I-)]/[(I+)+(I-)]
 (Parsons, Flack and Wagner, Acta Cryst. B69 (2013) 249-259).
;
_refine_ls_abs_structure_Flack 0.01(8)
_refine_ls_extinction_coef 0.0012(2)
_refine_ls_extinction_expression Fc^*^=kFc[1+0.001xFc^2^\l^3^/sin(2\q)]^-1/4^
_refine_ls_extinction_method 'SHELXL-2014/7 (Sheldrick 2014'
_refine_ls_goodness_of_fit_ref 1.030
_refine_ls_hydrogen_treatment constr
_refine_ls_matrix_type full
_refine_ls_number_parameters 315
_refine_ls_number_reflns 4227
_refine_ls_number_restraints 1
_refine_ls_restrained_S_all 1.030
_refine_ls_R_factor_all 0.0533
_refine_ls_R_factor_gt 0.0389
_refine_ls_shift/su_max 0.001
_refine_ls_shift/su_mean 0.000
_refine_ls_structure_factor_coef Fsqd
_refine_ls_weighting_details 'w=1/[\s^2^(Fo^2^)+(0.0712P)^2^] where P=(Fo^2^+2Fc^2^)/3'
_refine_ls_weighting_scheme calc
_refine_ls_wR_factor_gt 0.1061
_refine_ls_wR_factor_ref 0.1152
_reflns_Friedel_coverage 0.698
_reflns_Friedel_fraction_full 0.954
_reflns_Friedel_fraction_max 0.950
_reflns_number_gt 3142
_reflns_number_total 4227
_reflns_threshold_expression 'I > 2\s(I)'
_cod_data_source_file np8b00519_si_004.cif
_cod_data_source_block 2a
_cod_original_cell_volume 3534.3(2)
_cod_database_code 1553400
_shelx_shelxl_version_number 2014/7
_shelx_space_group_comment
;
The symmetry employed for this shelxl refinement is uniquely defined
by the following loop, which should always be used as a source of
symmetry information in preference to the above space-group names.
They are only intended as comments.
;
_shelx_estimated_absorpt_t_min 0.630
_shelx_estimated_absorpt_t_max 0.905

loop_
_space_group_symop_operation_xyz
'x, y, z'
'-y, x-y, z+1/3'
'-x+y, -x, z+2/3'
'x-y, -y, -z+2/3'
'-x, -x+y, -z+1/3'
'y, x, -z'

loop_
_atom_site_label
_atom_site_type_symbol
_atom_site_fract_x
_atom_site_fract_y
_atom_site_fract_z
_atom_site_U_iso_or_equiv
_atom_site_adp_type
_atom_site_occupancy
_atom_site_site_symmetry_order
_atom_site_calc_flag
_atom_site_refinement_flags_posn
_atom_site_refinement_flags_adp
_atom_site_refinement_flags_occupancy
_atom_site_disorder_assembly
_atom_site_disorder_group
C1 C 0.1016(3) 0.8824(3) 0.99498(10) 0.0624(7) Uani 1 1 d . . . . .
C2 C 0.1850(3) 0.9872(3) 1.02261(10) 0.0689(8) Uani 1 1 d . . . . .
C3 C 0.3140(3) 1.0711(3) 1.00968(12) 0.0767(9) Uani 1 1 d . . . . .
C4 C 0.3577(3) 1.0544(3) 0.96849(12) 0.0798(9) Uani 1 1 d . . . . .
H4 H 0.4438 1.1113 0.9591 0.096 Uiso 1 1 calc R U . . .
C4A C 0.2709(3) 0.9517(3) 0.94181(10) 0.0734(8) Uani 1 1 d . . . . .
C5 C 0.3101(3) 0.8225(3) 0.83859(13) 0.0846(10) Uani 1 1 d . . . . .
H5 H 0.4017 0.8625 0.8382 0.102 Uiso 1 1 calc R U . . .
C6 C 0.2346(3) 0.7284(3) 0.80510(12) 0.0826(9) Uani 1 1 d . . . . .
C7 C 0.0899(3) 0.6643(3) 0.80681(11) 0.0774(9) Uani 1 1 d . . . . .
C8 C 0.0278(3) 0.6947(3) 0.83947(11) 0.0702(8) Uani 1 1 d . . . . .
C8A C 0.1064(3) 0.8032(3) 0.87245(10) 0.0663(7) Uani 1 1 d . . . . .
C9 C 0.0543(3) 0.7538(3) 0.92047(10) 0.0629(7) Uani 1 1 d . . . . .
C9A C 0.1394(3) 0.8593(3) 0.95285(10) 0.0645(7) Uani 1 1 d . . . . .
C10A C 0.2514(3) 0.8540(3) 0.87053(12) 0.0731(8) Uani 1 1 d . . . . .
C11 C 0.1125(3) 0.9841(3) 1.06380(11) 0.0823(9) Uani 1 1 d . . . . .
H11A H 0.1105 1.0656 1.0675 0.099 Uiso 1 1 calc R U . . .
H11B H 0.1517 0.9693 1.0902 0.099 Uiso 1 1 calc R U . . .
C12 C -0.0257(3) 0.8673(3) 1.05500(10) 0.0677(8) Uani 1 1 d . . . . .
H12 H -0.0856 0.9021 1.0505 0.081 Uiso 1 1 calc R U . . .
C13 C -0.0836(3) 0.7627(3) 1.09153(10) 0.0716(8) Uani 1 1 d . . . . .
C14 C 0.0033(4) 0.7034(4) 1.10158(13) 0.0979(12) Uani 1 1 d . . . . .
H14A H 0.0149 0.6648 1.0748 0.147 Uiso 1 1 calc R U . . .
H14B H -0.0379 0.6364 1.1241 0.147 Uiso 1 1 calc R U . . .
H14C H 0.0879 0.7714 1.1121 0.147 Uiso 1 1 calc R U . . .
C15 C -0.2222(4) 0.6573(4) 1.07948(13) 0.0950(11) Uani 1 1 d . . . . .
H15A H -0.2747 0.6977 1.0733 0.143 Uiso 1 1 calc R U . . .
H15B H -0.2604 0.5968 1.1040 0.143 Uiso 1 1 calc R U . . .
H15C H -0.2198 0.6104 1.0534 0.143 Uiso 1 1 calc R U . . .
C16 C -0.1175(3) 0.6223(3) 0.84782(10) 0.0723(8) Uani 1 1 d . . . . .
H16A H -0.1584 0.5392 0.8316 0.087 Uiso 1 1 calc R U . . .
H16B H -0.1554 0.6744 0.8370 0.087 Uiso 1 1 calc R U . . .
C17 C -0.1452(3) 0.5957(3) 0.89808(10) 0.0670(7) Uani 1 1 d . . . . .
H17 H -0.2405 0.5504 0.9039 0.080 Uiso 1 1 calc R U . . .
C18 C -0.0830(3) 0.5233(3) 0.92089(11) 0.0721(8) Uani 1 1 d . . . . .
C19 C -0.0768(4) 0.4178(3) 0.89384(13) 0.0921(11) Uani 1 1 d . . . . .
H19A H -0.0339 0.4542 0.8658 0.138 Uiso 1 1 calc R U . . .
H19B H -0.1647 0.3463 0.8884 0.138 Uiso 1 1 calc R U . . .
H19C H -0.0277 0.3855 0.9101 0.138 Uiso 1 1 calc R U . . .
C20 C -0.1452(4) 0.4727(4) 0.96629(12) 0.0904(10) Uani 1 1 d . . . . .
H20A H -0.1507 0.5414 0.9821 0.136 Uiso 1 1 calc R U . . .
H20B H -0.0921 0.4465 0.9831 0.136 Uiso 1 1 calc R U . . .
H20C H -0.2323 0.3981 0.9625 0.136 Uiso 1 1 calc R U . . .
C21 C 0.5312(4) 1.2427(4) 1.03153(17) 0.1105(14) Uani 1 1 d . . . . .
H21A H 0.5764 1.2869 1.0585 0.166 Uiso 1 1 calc R U . . .
H21B H 0.5476 1.3070 1.0087 0.166 Uiso 1 1 calc R U . . .
H21C H 0.5628 1.1852 1.0217 0.166 Uiso 1 1 calc R U . . .
C22 C 0.0347(5) 0.5908(5) 0.73242(14) 0.1214(15) Uani 1 1 d . . . . .
H22A H -0.0347 0.5199 0.7157 0.182 Uiso 1 1 calc R U . . .
H22B H 0.1185 0.6029 0.7229 0.182 Uiso 1 1 calc R U . . .
H22C H 0.0323 0.6707 0.7273 0.182 Uiso 1 1 calc R U . . .
O1 O -0.01961(19) 0.8052(2) 1.01303(6) 0.0692(5) Uani 1 1 d . . . . .
O2 O 0.3920(3) 1.1664(2) 1.04008(8) 0.0971(8) Uani 1 1 d . . . . .
O3 O 0.3274(2) 0.9447(2) 0.90202(8) 0.0876(7) Uani 1 1 d . . . . .
O4 O 0.2886(3) 0.6966(3) 0.77596(10) 0.1082(9) Uani 1 1 d . . . . .
O5 O 0.0167(3) 0.5595(2) 0.77914(8) 0.0954(8) Uani 1 1 d . . . . .
O6 O 0.0834(2) 0.9111(2) 0.86576(7) 0.0736(6) Uani 1 1 d . . . . .
H6OA H 0.0862 0.9270 0.8389 0.110 Uiso 0.5 1 calc R U P A 1
H6OB H 0.1429 0.9677 0.8504 0.110 Uiso 0.5 1 calc R U P B 2
O7 O -0.07877(18) 0.72201(18) 0.92134(6) 0.0643(5) Uani 1 1 d . . . . .
O8 O 0.05333(18) 0.63322(18) 0.92811(7) 0.0710(5) Uani 1 1 d . . . . .
O9 O -0.0907(2) 0.8299(2) 1.13111(6) 0.0835(7) Uani 1 1 d . . . . .
H9OA H -0.1362 0.8636 1.1259 0.125 Uiso 0.5 1 calc R U P C 1
H9OB H -0.0971 0.8941 1.1237 0.125 Uiso 0.5 1 calc R U P D 2

loop_
_atom_site_aniso_label
_atom_site_aniso_U_11
_atom_site_aniso_U_22
_atom_site_aniso_U_33
_atom_site_aniso_U_23
_atom_site_aniso_U_13
_atom_site_aniso_U_12
C1 0.0523(16) 0.0509(15) 0.0740(17) 0.0151(14) 0.0027(14) 0.0182(14)
C2 0.0634(18) 0.0559(16) 0.0756(18) 0.0116(14) -0.0009(15) 0.0210(14)
C3 0.070(2) 0.0526(17) 0.088(2) 0.0094(16) -0.0101(17) 0.0154(16)
C4 0.0599(18) 0.0600(18) 0.095(2) 0.0119(17) 0.0012(17) 0.0113(15)
C4A 0.0624(18) 0.0656(19) 0.0813(19) 0.0121(16) 0.0090(16) 0.0238(16)
C5 0.0631(19) 0.079(2) 0.112(3) 0.006(2) 0.0175(19) 0.0360(18)
C6 0.083(2) 0.071(2) 0.102(2) 0.0054(19) 0.016(2) 0.0443(19)
C7 0.084(2) 0.0641(19) 0.086(2) 0.0010(17) 0.0073(17) 0.0382(18)
C8 0.0729(19) 0.0612(17) 0.0768(18) 0.0086(15) 0.0068(16) 0.0338(15)
C8A 0.0654(17) 0.0586(17) 0.0750(17) 0.0082(14) 0.0110(14) 0.0310(14)
C9 0.0535(16) 0.0511(15) 0.0796(18) 0.0123(14) 0.0077(14) 0.0228(14)
C9A 0.0562(16) 0.0519(15) 0.0756(18) 0.0127(14) 0.0065(14) 0.0197(13)
C10A 0.0635(18) 0.0634(18) 0.089(2) 0.0127(17) 0.0131(17) 0.0289(16)
C11 0.077(2) 0.072(2) 0.0769(19) 0.0019(17) -0.0025(17) 0.0213(17)
C12 0.0632(18) 0.0731(18) 0.0650(16) 0.0072(14) -0.0013(14) 0.0328(16)
C13 0.0714(19) 0.0731(19) 0.0679(17) 0.0113(15) 0.0016(15) 0.0342(16)
C14 0.121(3) 0.104(3) 0.091(2) 0.018(2) -0.002(2) 0.073(3)
C15 0.078(2) 0.088(2) 0.095(2) 0.007(2) 0.0130(19) 0.023(2)
C16 0.0701(19) 0.0694(19) 0.0767(17) -0.0010(15) -0.0037(16) 0.0342(16)
C17 0.0561(16) 0.0542(16) 0.0828(18) 0.0036(14) 0.0011(14) 0.0218(13)
C18 0.0582(18) 0.0515(15) 0.094(2) 0.0089(15) -0.0013(16) 0.0176(14)
C19 0.087(2) 0.0571(19) 0.128(3) -0.003(2) -0.009(2) 0.0326(18)
C20 0.075(2) 0.076(2) 0.103(2) 0.027(2) 0.0046(19) 0.0251(19)
C21 0.068(2) 0.073(2) 0.154(4) 0.008(2) -0.020(2) 0.0075(19)
C22 0.124(4) 0.130(4) 0.103(3) 0.007(3) -0.009(3) 0.057(3)
O1 0.0571(11) 0.0673(12) 0.0683(11) 0.0066(10) 0.0036(9) 0.0199(10)
O2 0.0812(16) 0.0674(14) 0.1057(17) -0.0016(13) -0.0121(14) 0.0095(12)
O3 0.0593(12) 0.0863(15) 0.0945(15) -0.0009(13) 0.0150(12) 0.0195(11)
O4 0.0997(19) 0.108(2) 0.135(2) -0.0132(17) 0.0265(16) 0.0656(17)
O5 0.1059(18) 0.0777(15) 0.0926(15) -0.0079(13) 0.0146(14) 0.0384(13)
O6 0.0871(15) 0.0606(12) 0.0776(13) 0.0189(10) 0.0173(12) 0.0401(12)
O7 0.0559(11) 0.0570(11) 0.0753(11) 0.0085(9) 0.0038(9) 0.0247(9)
O8 0.0591(12) 0.0526(11) 0.0961(14) 0.0113(10) -0.0017(10) 0.0242(10)
O9 0.0902(16) 0.0966(17) 0.0654(12) 0.0067(11) 0.0015(11) 0.0479(13)

loop_
_atom_type_symbol
_atom_type_description
_atom_type_scat_dispersion_real
_atom_type_scat_dispersion_imag
_atom_type_scat_source
C C 0.0181 0.0091 'International Tables Vol C Tables 4.2.6.8 and 6.1.1.4'
H H 0.0000 0.0000 'International Tables Vol C Tables 4.2.6.8 and 6.1.1.4'
O O 0.0492 0.0322 'International Tables Vol C Tables 4.2.6.8 and 6.1.1.4'

loop_
_geom_angle_atom_site_label_1
_geom_angle_atom_site_label_2
_geom_angle_atom_site_label_3
_geom_angle
O1 C1 C2 112.9(3)
O1 C1 C9A 123.6(3)
C2 C1 C9A 123.5(3)
C3 C2 C1 119.7(3)
C3 C2 C11 131.1(3)
C1 C2 C11 109.3(3)
O2 C3 C2 116.0(3)
O2 C3 C4 124.2(3)
C2 C3 C4 119.8(3)
C4A C4 C3 118.5(3)
C4A C4 H4 120.8
C3 C4 H4 120.8
C4 C4A O3 112.7(3)
C4 C4A C9A 125.5(3)
O3 C4A C9A 121.8(3)
C10A C5 C6 120.8(3)
C10A C5 H5 119.6
C6 C5 H5 119.6
O4 C6 C5 121.0(3)
O4 C6 C7 120.1(3)
C5 C6 C7 118.8(3)
C8 C7 O5 119.3(3)
C8 C7 C6 121.2(3)
O5 C7 C6 118.8(3)
C7 C8 C16 125.1(3)
C7 C8 C8A 120.5(3)
C16 C8 C8A 114.3(3)
O6 C8A C10A 108.7(2)
O6 C8A C8 110.3(3)
C10A C8A C8 113.9(3)
O6 C8A C9 104.2(2)
C10A C8A C9 109.9(3)
C8 C8A C9 109.4(2)
O7 C9 O8 106.0(2)
O7 C9 C9A 113.5(2)
O8 C9 C9A 112.8(2)
O7 C9 C8A 106.9(2)
O8 C9 C8A 108.9(2)
C9A C9 C8A 108.5(2)
C1 C9A C4A 113.0(3)
C1 C9A C9 126.7(3)
C4A C9A C9 120.3(3)
C5 C10A O3 119.0(3)
C5 C10A C8A 123.9(3)
O3 C10A C8A 116.9(3)
C2 C11 C12 102.4(3)
C2 C11 H11A 111.3
C12 C11 H11A 111.3
C2 C11 H11B 111.3
C12 C11 H11B 111.3
H11A C11 H11B 109.2
O1 C12 C13 109.1(3)
O1 C12 C11 107.3(2)
C13 C12 C11 116.2(3)
O1 C12 H12 108.0
C13 C12 H12 108.0
C11 C12 H12 108.0
O9 C13 C15 108.0(3)
O9 C13 C14 108.6(3)
C15 C13 C14 111.4(3)
O9 C13 C12 105.9(2)
C15 C13 C12 110.5(3)
C14 C13 C12 112.2(3)
C13 C14 H14A 109.5
C13 C14 H14B 109.5
H14A C14 H14B 109.5
C13 C14 H14C 109.5
H14A C14 H14C 109.5
H14B C14 H14C 109.5
C13 C15 H15A 109.5
C13 C15 H15B 109.5
H15A C15 H15B 109.5
C13 C15 H15C 109.5
H15A C15 H15C 109.5
H15B C15 H15C 109.5
C8 C16 C17 110.1(3)
C8 C16 H16A 109.6
C17 C16 H16A 109.6
C8 C16 H16B 109.6
C17 C16 H16B 109.6
H16A C16 H16B 108.2
O7 C17 C18 100.9(2)
O7 C17 C16 108.1(2)
C18 C17 C16 116.0(3)
O7 C17 H17 110.5
C18 C17 H17 110.5
C16 C17 H17 110.5
O8 C18 C19 108.5(3)
O8 C18 C20 107.9(3)
C19 C18 C20 111.8(3)
O8 C18 C17 100.9(2)
C19 C18 C17 116.5(3)
C20 C18 C17 110.4(3)
C18 C19 H19A 109.5
C18 C19 H19B 109.5
H19A C19 H19B 109.5
C18 C19 H19C 109.5
H19A C19 H19C 109.5
H19B C19 H19C 109.5
C18 C20 H20A 109.5
C18 C20 H20B 109.5
H20A C20 H20B 109.5
C18 C20 H20C 109.5
H20A C20 H20C 109.5
H20B C20 H20C 109.5
O2 C21 H21A 109.5
O2 C21 H21B 109.5
H21A C21 H21B 109.5
O2 C21 H21C 109.5
H21A C21 H21C 109.5
H21B C21 H21C 109.5
O5 C22 H22A 109.5
O5 C22 H22B 109.5
H22A C22 H22B 109.5
O5 C22 H22C 109.5
H22A C22 H22C 109.5
H22B C22 H22C 109.5
C1 O1 C12 107.7(2)
C3 O2 C21 118.2(3)
C10A O3 C4A 119.7(2)
C7 O5 C22 114.5(3)
C8A O6 H6OA 109.5
C8A O6 H6OB 109.5
C9 O7 C17 102.57(19)
C9 O8 C18 108.0(2)
C13 O9 H9OA 109.5
C13 O9 H9OB 109.5

loop_
_geom_bond_atom_site_label_1
_geom_bond_atom_site_label_2
_geom_bond_distance
C1 O1 1.354(3)
C1 C2 1.392(4)
C1 C9A 1.405(4)
C2 C3 1.381(4)
C2 C11 1.484(5)
C3 O2 1.371(4)
C3 C4 1.383(5)
C4 C4A 1.373(5)
C4 H4 0.9300
C4A O3 1.382(4)
C4A C9A 1.407(4)
C5 C10A 1.331(5)
C5 C6 1.421(5)
C5 H5 0.9300
C6 O4 1.237(4)
C6 C7 1.468(5)
C7 C8 1.366(4)
C7 O5 1.366(4)
C8 C16 1.491(4)
C8 C8A 1.503(4)
C8A O6 1.428(4)
C8A C10A 1.490(4)
C8A C9 1.552(4)
C9 O7 1.407(3)
C9 O8 1.422(3)
C9 C9A 1.489(4)
C10A O3 1.362(4)
C11 C12 1.528(5)
C11 H11A 0.9700
C11 H11B 0.9700
C12 O1 1.468(4)
C12 C13 1.522(4)
C12 H12 0.9800
C13 O9 1.444(4)
C13 C15 1.509(5)
C13 C14 1.520(5)
C14 H14A 0.9600
C14 H14B 0.9600
C14 H14C 0.9600
C15 H15A 0.9600
C15 H15B 0.9600
C15 H15C 0.9600
C16 C17 1.535(4)
C16 H16A 0.9700
C16 H16B 0.9700
C17 O7 1.455(3)
C17 C18 1.525(4)
C17 H17 0.9800
C18 O8 1.480(3)
C18 C19 1.506(5)
C18 C20 1.513(5)
C19 H19A 0.9600
C19 H19B 0.9600
C19 H19C 0.9600
C20 H20A 0.9600
C20 H20B 0.9600
C20 H20C 0.9600
C21 O2 1.434(5)
C21 H21A 0.9600
C21 H21B 0.9600
C21 H21C 0.9600
C22 O5 1.432(5)
C22 H22A 0.9600
C22 H22B 0.9600
C22 H22C 0.9600
O6 H6OA 0.8200
O6 H6OB 0.8200
O9 H9OA 0.8200
O9 H9OB 0.8200

loop_
_geom_hbond_atom_site_label_D
_geom_hbond_atom_site_label_H
_geom_hbond_atom_site_label_A
_geom_hbond_distance_DH
_geom_hbond_distance_HA
_geom_hbond_distance_DA
_geom_hbond_angle_DHA
_geom_hbond_site_symmetry_A
O6 H6OB O6 0.82 1.96 2.645(4) 141.2 4_676
O9 H9OB O6 0.82 2.19 2.954(3) 155.2 6_467
O9 H9OA O7 0.82 2.51 3.274(3) 155.4 6_467
O9 H9OB O6 0.82 2.19 2.954(3) 155.2 6_467
O9 H9OA O7 0.82 2.51 3.274(3) 155.4 6_467

loop_
_geom_torsion_atom_site_label_1
_geom_torsion_atom_site_label_2
_geom_torsion_atom_site_label_3
_geom_torsion_atom_site_label_4
_geom_torsion
O1 C1 C2 C3 177.0(3)
C9A C1 C2 C3 -2.9(5)
O1 C1 C2 C11 -1.5(4)
C9A C1 C2 C11 178.5(3)
C1 C2 C3 O2 -175.8(3)
C11 C2 C3 O2 2.3(5)
C1 C2 C3 C4 3.1(5)
C11 C2 C3 C4 -178.7(3)
O2 C3 C4 C4A 177.5(3)
C2 C3 C4 C4A -1.4(5)
C3 C4 C4A O3 -179.0(3)
C3 C4 C4A C9A -0.7(5)
C10A C5 C6 O4 -178.3(3)
C10A C5 C6 C7 -1.2(5)
O4 C6 C7 C8 178.0(3)
C5 C6 C7 C8 0.8(5)
O4 C6 C7 O5 7.4(5)
C5 C6 C7 O5 -169.8(3)
O5 C7 C8 C16 -0.4(5)
C6 C7 C8 C16 -171.0(3)
O5 C7 C8 C8A 175.6(3)
C6 C7 C8 C8A 5.1(5)
C7 C8 C8A O6 112.8(3)
C16 C8 C8A O6 -70.8(3)
C7 C8 C8A C10A -9.8(4)
C16 C8 C8A C10A 166.7(2)
C7 C8 C8A C9 -133.1(3)
C16 C8 C8A C9 43.3(3)
O6 C8A C9 O7 56.9(3)
C10A C8A C9 O7 173.2(2)
C8 C8A C9 O7 -61.1(3)
O6 C8A C9 O8 171.0(2)
C10A C8A C9 O8 -72.7(3)
C8 C8A C9 O8 53.0(3)
O6 C8A C9 C9A -65.9(3)
C10A C8A C9 C9A 50.4(3)
C8 C8A C9 C9A 176.2(2)
O1 C1 C9A C4A -179.0(3)
C2 C1 C9A C4A 1.0(4)
O1 C1 C9A C9 3.3(4)
C2 C1 C9A C9 -176.8(3)
C4 C4A C9A C1 0.9(5)
O3 C4A C9A C1 179.0(3)
C4 C4A C9A C9 178.7(3)
O3 C4A C9A C9 -3.1(5)
O7 C9 C9A C1 33.0(4)
O8 C9 C9A C1 -87.5(3)
C8A C9 C9A C1 151.7(3)
O7 C9 C9A C4A -144.6(3)
O8 C9 C9A C4A 94.9(3)
C8A C9 C9A C4A -25.9(4)
C6 C5 C10A O3 180.0(3)
C6 C5 C10A C8A -4.5(5)
O6 C8A C10A C5 -113.7(3)
C8 C8A C10A C5 9.7(4)
C9 C8A C10A C5 132.8(3)
O6 C8A C10A O3 61.9(3)
C8 C8A C10A O3 -174.7(3)
C9 C8A C10A O3 -51.6(3)
C3 C2 C11 C12 179.0(3)
C1 C2 C11 C12 -2.6(3)
C2 C11 C12 O1 5.6(3)
C2 C11 C12 C13 127.9(3)
O1 C12 C13 O9 -178.1(2)
C11 C12 C13 O9 60.5(4)
O1 C12 C13 C15 -61.3(3)
C11 C12 C13 C15 177.2(3)
O1 C12 C13 C14 63.6(3)
C11 C12 C13 C14 -57.9(4)
C7 C8 C16 C17 134.1(3)
C8A C8 C16 C17 -42.2(3)
C8 C16 C17 O7 57.4(3)
C8 C16 C17 C18 -55.0(3)
O7 C17 C18 O8 -35.7(3)
C16 C17 C18 O8 80.7(3)
O7 C17 C18 C19 -152.9(3)
C16 C17 C18 C19 -36.5(4)
O7 C17 C18 C20 78.1(3)
C16 C17 C18 C20 -165.4(3)
C2 C1 O1 C12 5.3(3)
C9A C1 O1 C12 -174.8(3)
C13 C12 O1 C1 -133.4(2)
C11 C12 O1 C1 -6.7(3)
C2 C3 O2 C21 170.4(3)
C4 C3 O2 C21 -8.5(5)
C5 C10A O3 C4A -161.6(3)
C8A C10A O3 C4A 22.5(4)
C4 C4A O3 C10A -175.2(3)
C9A C4A O3 C10A 6.4(5)
C8 C7 O5 C22 125.1(4)
C6 C7 O5 C22 -64.1(4)
O8 C9 O7 C17 -39.5(3)
C9A C9 O7 C17 -163.8(2)
C8A C9 O7 C17 76.6(2)
C18 C17 O7 C9 46.7(2)
C16 C17 O7 C9 -75.5(3)
O7 C9 O8 C18 15.8(3)
C9A C9 O8 C18 140.6(2)
C8A C9 O8 C18 -98.9(3)
C19 C18 O8 C9 135.9(3)
C20 C18 O8 C9 -102.8(3)
C17 C18 O8 C9 12.9(3)
